data_7712822
loop_
_publ_author_name
'Tatarin, Sergei V.'
'Smirnov, Daniil E.'
'Taydakov, Ilya V.'
'Metlin, Mikhail T.'
'Emets, Victor'
'Bezzubov, Stanislav'

_publ_section_title
;
 Tailoring the \p-system of benzimidazole ligands towards stable
 light-harvesting cyclometalated iridium(III) complexes
;
_journal_name_full 'Dalton Transactions'
_journal_paper_doi 10.1039/D3DT00200D
_journal_year 2023
_chemical_formula_moiety 'C63.002 H45.002 Ir N4 O4 S'
_chemical_formula_sum 'C63 H45 Ir N4 O4 S'
_chemical_formula_weight 1146.32
_chemical_melting_point 583
_space_group_crystal_system monoclinic
_space_group_IT_number 14
_space_group_name_Hall '-P 2yn'
_space_group_name_H-M_alt 'P 1 21/n 1'
_atom_sites_solution_hydrogens geom
_atom_sites_solution_primary dual
_audit_creation_date 2022-01-18
_audit_creation_method
;
Olex2 1.3
(compiled Nov 21 2019 18:26:39 for OlexSys, GUI svn.r6003)
;
_audit_update_record
;
2022-01-19 deposited with the CCDC.	2023-04-19 downloaded from the CCDC.
;
_cell_angle_alpha 90
_cell_angle_beta 99.722(2)
_cell_angle_gamma 90
_cell_formula_units_Z 4
_cell_length_a 10.6807(6)
_cell_length_b 26.4091(14)
_cell_length_c 18.1462(10)
_cell_measurement_reflns_used 9969
_cell_measurement_temperature 100.0
_cell_measurement_theta_max 23.41
_cell_measurement_theta_min 2.28
_cell_volume 5044.9(5)
_computing_cell_refinement 'APEX3 v.2017.3_0 (Bruker AXS, 2017)'
_computing_data_collection 'APEX3 v.2017.3_0 (Bruker AXS, 2017)'
_computing_data_reduction 'SAINT v8.38A (Bruker AXS, 2016)'
_computing_molecular_graphics 'Olex2 1.3 (Dolomanov et al., 2009)'
_computing_publication_material 'Olex2 1.3 (Dolomanov et al., 2009)'
_computing_structure_refinement 'SHELXL 2018/3 (Sheldrick, 2015)'
_computing_structure_solution 'SHELXT 2014/5 (Sheldrick, 2014)'
_diffrn_ambient_temperature 100.0
_diffrn_detector 'Bruker PHOTON II'
_diffrn_detector_area_resol_mean 10.4
_diffrn_detector_type 'CMOS sensor'
_diffrn_measured_fraction_theta_full 1.000
_diffrn_measured_fraction_theta_max 1.000
_diffrn_measurement_device '3-circle diffractometer'
_diffrn_measurement_device_type 'Bruker D8 Venture'
_diffrn_measurement_method \w-scan
_diffrn_radiation_monochromator 'focusing mirrors'
_diffrn_radiation_probe x-ray
_diffrn_radiation_type MoK\a
_diffrn_radiation_wavelength 0.71073
_diffrn_reflns_av_R_equivalents 0.0805
_diffrn_reflns_av_unetI/netI 0.0487
_diffrn_reflns_Laue_measured_fraction_full 1.000
_diffrn_reflns_Laue_measured_fraction_max 1.000
_diffrn_reflns_limit_h_max 13
_diffrn_reflns_limit_h_min -13
_diffrn_reflns_limit_k_max 32
_diffrn_reflns_limit_k_min -32
_diffrn_reflns_limit_l_max 22
_diffrn_reflns_limit_l_min -22
_diffrn_reflns_number 76761
_diffrn_reflns_point_group_measured_fraction_full 1.000
_diffrn_reflns_point_group_measured_fraction_max 1.000
_diffrn_reflns_theta_full 25.242
_diffrn_reflns_theta_max 25.695
_diffrn_reflns_theta_min 1.375
_diffrn_source 'microfocus sealed X-ray tube'
_diffrn_source_current 1.4
_diffrn_source_power 0.07
_diffrn_source_type 'Incoatec I\mS microsource'
_diffrn_source_voltage 50.0
_diffrn_standards_number 0
_exptl_absorpt_coefficient_mu 2.743
_exptl_absorpt_correction_T_max 0.7454
_exptl_absorpt_correction_T_min 0.6218
_exptl_absorpt_correction_type multi-scan
_exptl_absorpt_process_details
;
SADABS-2016/2 (Bruker,2016/2) was used for absorption correction.
wR2(int) was 0.0743 before and 0.0607 after correction.
The Ratio of minimum to maximum transmission is 0.8342.
The \l/2 correction factor is Not present.
;
_exptl_crystal_colour orange
_exptl_crystal_colour_primary orange
_exptl_crystal_density_diffrn 1.509
_exptl_crystal_description plate
_exptl_crystal_F_000 2304
_exptl_crystal_preparation Luminescent
_exptl_crystal_recrystallization_method 'Re-crystallisation from solvent: CH2Cl2, CH3OCH3'
_exptl_crystal_size_max 0.2
_exptl_crystal_size_mid 0.1
_exptl_crystal_size_min 0.01
_refine_diff_density_max 1.132
_refine_diff_density_min -1.669
_refine_diff_density_rms 0.130
_refine_ls_extinction_method none
_refine_ls_goodness_of_fit_ref 1.048
_refine_ls_hydrogen_treatment constr
_refine_ls_matrix_type full
_refine_ls_number_parameters 623
_refine_ls_number_reflns 9574
_refine_ls_number_restraints 12
_refine_ls_restrained_S_all 1.051
_refine_ls_R_factor_all 0.0711
_refine_ls_R_factor_gt 0.0481
_refine_ls_shift/su_max 0.001
_refine_ls_shift/su_mean 0.000
_refine_ls_structure_factor_coef Fsqd
_refine_ls_weighting_details 'w=1/[\s^2^(Fo^2^)+(0.0526P)^2^+24.3096P] where P=(Fo^2^+2Fc^2^)/3'
_refine_ls_weighting_scheme calc
_refine_ls_wR_factor_gt 0.1132
_refine_ls_wR_factor_ref 0.1235
_reflns_Friedel_coverage 0.000
_reflns_number_gt 7246
_reflns_number_total 9574
_reflns_threshold_expression 'I > 2\s(I)'
_cod_data_source_file d3dt00200d2.cif
_cod_data_source_block st320neo
_cod_depositor_comments
;
The following automatic conversions were performed:

data item '_diffrn_radiation_probe' value 'X-ray' was changed to
'x-ray' in accordance with the
/home/data/users/saulius/crontab/automatic-downloads/rss-feeds/RSC/lib/dictionaries/cif_core.dic
dictionary named 'cif_core.dic' version 2.4.2 last updated on
2011-04-26.

Automatic conversion script
Id: cif_fix_values 8170 2020-07-09 18:12:32Z antanas 
;
_cod_database_code 7712822
_shelx_shelxl_version_number 2018/3
_shelx_space_group_comment
;
The symmetry employed for this shelxl refinement is uniquely defined
by the following loop, which should always be used as a source of
symmetry information in preference to the above space-group names.
They are only intended as comments.
;
_shelx_estimated_absorpt_t_max 0.973
_shelx_estimated_absorpt_t_min 0.610
_computing.bruker_data_scaling 'SADABS V2012/1 (Bruker AXS Inc.)'

_olex2_refinement_description
;
1. Fixed Uiso
 At 1.2 times of:
  All C(H) groups, All C(H,H) groups, All C(H,H,H,H) groups
 At 1.5 times of:
  All C(H,H,H) groups
2. Uiso/Uaniso restraints and constraints
Uanis(C51) \\sim Ueq, Uanis(C50) \\sim Ueq: with sigma of 0.01 and sigma for
terminal atoms of 0.02
Uanis(C9) = Uanis(C14) = Uanis(C13) = Uanis(C12) = Uanis(C11) = Uanis(C10) =
Uanis(C64) = Uanis(C5A) = Uanis(C7A) = Uanis(C65) = Uanis(C11A) = Uanis(C66)
3. Others
 Fixed Sof: H8AA(0.667) H8AB(0.667) H8BC(0.33333) H8BD(0.33333) C9(0.667)
 C14(0.667) H14(0.667) C13(0.667) H13(0.667) C12(0.667) H12(0.667) C11(0.667)
 H11(0.667) C10(0.667) H10(0.667) C64(0.33333) C5A(0.33333) H5A(0.33333)
 C7A(0.33333) H7A(0.33333) C65(0.33333) H65(0.33333) C11A(0.33333)
 H11A(0.33333) C66(0.33333) H66(0.33333)
4.a Secondary CH2 refined with riding coordinates:
 C32(H32A,H32B), C8(H8AA,H8AB), C8(H8BC,H8BD)
4.b Aromatic/amide H refined with riding coordinates:
 C60(H60), C40(H40), C43(H43), C29(H29), C57(H57), C16(H16), C26(H26),
 C54(H54), C2(H2), C42(H42), C47(H47), C37(H37), C21(H21), C5(H5), C23(H23),
 C19(H19), C18(H18), C28(H28), C45(H45), C35(H35), C38(H38), C58(H58), C34(H34),
  C59(H59), C44(H44), C4(H4), C20(H20), C27(H27), C3(H3), C49(H49), C36(H36),
 C14(H14), C13(H13), C12(H12), C11(H11), C10(H10), C50(H50), C51(H51), C5A(H5A),
  C7A(H7A), C65(H65), C11A(H11A), C66(H66)
4.c Fitted hexagon refined as free rotating group:
 C9(C14,C13,C12,C11,C10), C64(C5A,C7A,C65,C11A,C66)
4.d Idealised Me refined as rotating group:
 C63(H63A,H63B,H63C)
;
_smtbx_masks_void_probe_radius 1.2
_smtbx_masks_void_truncation_radius 1.2
_olex2_submission_special_instructions 'No special instructions were received'

loop_
_space_group_symop_operation_xyz
'x, y, z'
'-x+1/2, y+1/2, -z+1/2'
'-x, -y, -z'
'x-1/2, -y-1/2, z-1/2'

loop_
_atom_site_label
_atom_site_type_symbol
_atom_site_fract_x
_atom_site_fract_y
_atom_site_fract_z
_atom_site_U_iso_or_equiv
_atom_site_adp_type
_atom_site_occupancy
_atom_site_site_symmetry_order
_atom_site_calc_flag
_atom_site_refinement_flags_posn
_atom_site_refinement_flags_adp
_atom_site_refinement_flags_occupancy
_atom_site_disorder_assembly
_atom_site_disorder_group
Ir1 Ir 0.39286(2) 0.69658(2) 0.25942(2) 0.02791(9) Uani 1 1 d . . . . .
S1 S 0.7409(2) 0.81378(10) 0.23557(16) 0.0663(7) Uani 1 1 d . . . . .
O4 O 0.2704(4) 0.74907(16) 0.3040(2) 0.0303(10) Uani 1 1 d . . . . .
O3 O 0.5297(4) 0.75688(17) 0.2623(2) 0.0324(10) Uani 1 1 d . . . . .
N3 N 0.3019(5) 0.70939(19) 0.1530(3) 0.0274(12) Uani 1 1 d . . . . .
N1 N 0.4845(5) 0.6719(2) 0.3605(3) 0.0318(12) Uani 1 1 d . . . . .
N2 N 0.6307(5) 0.6245(2) 0.4298(3) 0.0366(14) Uani 1 1 d . . . . .
N4 N 0.1553(5) 0.6868(2) 0.0562(3) 0.0311(13) Uani 1 1 d . . . . .
C31 C 0.2013(6) 0.6789(2) 0.1300(4) 0.0299(15) Uani 1 1 d . . . . .
C39 C 0.2329(6) 0.7224(3) 0.0300(4) 0.0313(15) Uani 1 1 d . . . . .
O2 O 0.1581(7) 0.9791(2) 0.3361(5) 0.084(2) Uani 1 1 d . . . . .
C60 C 0.1855(6) 0.8767(2) 0.3521(4) 0.0317(15) Uani 1 1 d . . . . .
H60 H 0.236920 0.895989 0.324619 0.038 Uiso 1 1 calc R U . . .
C24 C 0.4780(6) 0.6824(2) 0.4347(4) 0.0294(15) Uani 1 1 d . . . . .
C25 C 0.2580(6) 0.6437(3) 0.2518(4) 0.0317(15) Uani 1 1 d . . . . .
C40 C 0.2329(7) 0.7411(3) -0.0410(4) 0.0372(17) Uani 1 1 d . . . . .
H40 H 0.169225 0.731533 -0.081742 0.045 Uiso 1 1 calc R U . . .
C43 C 0.4407(8) 0.8241(3) -0.1322(4) 0.0423(18) Uani 1 1 d . . . . .
H43 H 0.445536 0.836746 -0.180691 0.051 Uiso 1 1 calc R U . . .
C55 C 0.2961(6) 0.7954(3) 0.3187(4) 0.0320(15) Uani 1 1 d . . . . .
C30 C 0.1680(6) 0.6429(2) 0.1840(4) 0.0319(15) Uani 1 1 d . . . . .
C1 C 0.5149(7) 0.6479(3) 0.2267(4) 0.0362(16) Uani 1 1 d . . . . .
C29 C 0.0686(7) 0.6081(3) 0.1739(4) 0.0378(17) Uani 1 1 d . . . . .
H29 H 0.011412 0.607189 0.127730 0.045 Uiso 1 1 calc R U . . .
C53 C 0.5105(6) 0.8018(3) 0.2803(3) 0.0325(15) Uani 1 1 d . . . . .
C15 C 0.5742(6) 0.6533(2) 0.4795(4) 0.0334(16) Uani 1 1 d . . . . .
O1 O 0.0111(7) 0.9813(2) 0.4076(4) 0.078(2) Uani 1 1 d . . . . .
C22 C 0.4251(7) 0.7211(3) 0.5437(4) 0.0355(16) Uani 1 1 d . . . . .
C7 C 0.5744(6) 0.6379(3) 0.3590(4) 0.0336(15) Uani 1 1 d . . . . .
C57 C 0.1174(6) 0.7954(3) 0.3961(3) 0.0318(15) Uani 1 1 d . . . . .
H57 H 0.116123 0.759458 0.397306 0.038 Uiso 1 1 calc R U . . .
C16 C 0.5981(7) 0.6588(3) 0.5561(4) 0.0388(17) Uani 1 1 d . . . . .
H16 H 0.662051 0.639229 0.585974 0.047 Uiso 1 1 calc R U . . .
C26 C 0.2378(7) 0.6088(3) 0.3074(4) 0.0387(17) Uani 1 1 d . . . . .
H26 H 0.294418 0.608420 0.353789 0.046 Uiso 1 1 calc R U . . .
C32 C 0.0496(6) 0.6605(3) 0.0086(4) 0.0367(17) Uani 1 1 d . . . . .
H32A H 0.020908 0.681410 -0.036364 0.044 Uiso 1 1 calc R U . . .
H32B H -0.022319 0.657674 0.036370 0.044 Uiso 1 1 calc R U . . .
C56 C 0.2007(6) 0.8229(3) 0.3550(4) 0.0333(15) Uani 1 1 d . . . . .
C8 C 0.7417(7) 0.5922(3) 0.4525(4) 0.0449(19) Uani 1 1 d . . . . .
H8AA H 0.783334 0.602272 0.503344 0.054 Uiso 0.667 1 calc R U P A 1
H8AB H 0.803095 0.598172 0.418209 0.054 Uiso 0.667 1 calc R U P A 1
H8BC H 0.779893 0.602305 0.503966 0.054 Uiso 0.3333 1 calc R U P B 2
H8BD H 0.804266 0.600839 0.419987 0.054 Uiso 0.3333 1 calc R U P B 2
C54 C 0.4061(7) 0.8214(3) 0.3079(4) 0.0386(17) Uani 1 1 d . . . . .
H54 H 0.409961 0.856290 0.320760 0.046 Uiso 1 1 calc R U . . .
C6 C 0.5972(6) 0.6216(3) 0.2861(4) 0.0366(16) Uani 1 1 d . . . . .
C2 C 0.5352(7) 0.6370(3) 0.1539(4) 0.0387(17) Uani 1 1 d . . . . .
H2 H 0.486926 0.654565 0.112975 0.046 Uiso 1 1 calc R U . . .
C42 C 0.3443(8) 0.7942(3) -0.1227(4) 0.0420(18) Uani 1 1 d . . . . .
H42 H 0.282508 0.785577 -0.164819 0.050 Uiso 1 1 calc R U . . .
C17 C 0.5272(7) 0.6935(3) 0.5888(4) 0.0381(16) Uani 1 1 d . . . . .
C47 C 0.4221(6) 0.7694(2) 0.0834(3) 0.0310(15) Uani 1 1 d . . . . .
H47 H 0.484515 0.778574 0.125019 0.037 Uiso 1 1 calc R U . . .
C37 C 0.2282(8) 0.5427(3) -0.0370(5) 0.056(2) Uani 1 1 d . . . . .
H37 H 0.312904 0.530577 -0.032436 0.067 Uiso 1 1 calc R U . . .
C21 C 0.3552(7) 0.7568(3) 0.5796(4) 0.0433(18) Uani 1 1 d . . . . .
H21 H 0.284311 0.773519 0.551139 0.052 Uiso 1 1 calc R U . . .
C5 C 0.6855(7) 0.5864(3) 0.2709(5) 0.050(2) Uani 1 1 d . . . . .
H5 H 0.737766 0.569392 0.310924 0.059 Uiso 1 1 calc R U . . .
C41 C 0.3308(7) 0.7748(3) -0.0508(4) 0.0356(16) Uani 1 1 d . . . . .
C23 C 0.4007(6) 0.7144(3) 0.4660(4) 0.0320(15) Uani 1 1 d . . . . .
H23 H 0.332442 0.731592 0.435783 0.038 Uiso 1 1 calc R U . . .
C19 C 0.4911(8) 0.7411(3) 0.6979(4) 0.050(2) Uani 1 1 d . . . . .
H19 H 0.515534 0.748955 0.749421 0.060 Uiso 1 1 calc R U . . .
C18 C 0.5535(8) 0.7050(3) 0.6657(4) 0.047(2) Uani 1 1 d . . . . .
H18 H 0.618554 0.686512 0.696412 0.056 Uiso 1 1 calc R U . . .
C48 C 0.3256(6) 0.7365(2) 0.0916(3) 0.0298(15) Uani 1 1 d . . . . .
C46 C 0.4259(7) 0.7889(2) 0.0121(4) 0.0342(16) Uani 1 1 d . . . . .
C28 C 0.0524(7) 0.5747(3) 0.2304(4) 0.0469(19) Uani 1 1 d . . . . .
H28 H -0.017177 0.551819 0.223711 0.056 Uiso 1 1 calc R U . . .
C45 C 0.5276(7) 0.8202(3) -0.0011(4) 0.0369(16) Uani 1 1 d . . . . .
H45 H 0.591296 0.829584 0.039756 0.044 Uiso 1 1 calc R U . . .
C35 C 0.0059(9) 0.5305(3) -0.0760(5) 0.053(2) Uani 1 1 d . . . . .
H35 H -0.062704 0.510142 -0.099643 0.064 Uiso 1 1 calc R U . . .
C61 C 0.1028(8) 0.9008(3) 0.3861(4) 0.0476(19) Uani 1 1 d . . . . .
C33 C 0.0825(7) 0.6085(3) -0.0158(4) 0.0378(17) Uani 1 1 d . . . . .
C38 C 0.2052(7) 0.5907(3) -0.0098(5) 0.0480(19) Uani 1 1 d . . . . .
H38 H 0.274247 0.611181 0.012897 0.058 Uiso 1 1 calc R U . . .
C58 C 0.0398(7) 0.8241(3) 0.4336(5) 0.0456(19) Uani 1 1 d . . . . .
H58 H -0.010523 0.807323 0.464551 0.055 Uiso 1 1 calc R U . . .
C34 C -0.0177(7) 0.5772(3) -0.0475(4) 0.0447(19) Uani 1 1 d . . . . .
H34 H -0.102887 0.588175 -0.049376 0.054 Uiso 1 1 calc R U . . .
C59 C 0.0330(7) 0.8744(3) 0.4277(4) 0.0449(19) Uani 1 1 d . . . . .
H59 H -0.023231 0.892188 0.453885 0.054 Uiso 1 1 calc R U . . .
C44 C 0.5363(8) 0.8373(3) -0.0712(4) 0.0434(18) Uani 1 1 d . . . . .
H44 H 0.605814 0.857926 -0.078949 0.052 Uiso 1 1 calc R U . . .
C4 C 0.6979(8) 0.5758(4) 0.1981(5) 0.060(2) Uani 1 1 d . . . . .
H4 H 0.757044 0.551120 0.187573 0.072 Uiso 1 1 calc R U . . .
C20 C 0.3880(8) 0.7673(3) 0.6535(4) 0.051(2) Uani 1 1 d . . . . .
H20 H 0.342119 0.792154 0.675877 0.062 Uiso 1 1 calc R U . . .
C27 C 0.1370(8) 0.5751(3) 0.2958(4) 0.0465(19) Uani 1 1 d . . . . .
H27 H 0.126631 0.551748 0.334105 0.056 Uiso 1 1 calc R U . . .
C3 C 0.6223(8) 0.6019(3) 0.1400(4) 0.051(2) Uani 1 1 d . . . . .
H3 H 0.631685 0.595162 0.089807 0.061 Uiso 1 1 calc R U . . .
C49 C 0.8184(9) 0.8707(4) 0.2461(5) 0.061(2) Uani 1 1 d . . . . .
H49 H 0.896746 0.877049 0.229572 0.073 Uiso 1 1 calc R U . . .
C36 C 0.1293(9) 0.5131(3) -0.0701(5) 0.054(2) Uani 1 1 d . . . . .
H36 H 0.145423 0.480668 -0.089073 0.065 Uiso 1 1 calc R U . . .
C52 C 0.6161(8) 0.8371(3) 0.2726(4) 0.0443(18) Uani 1 1 d . . . . .
C62 C 0.0833(8) 0.9570(3) 0.3785(5) 0.056(2) Uani 1 1 d . . . . .
C9 C 0.7122(11) 0.5363(3) 0.4529(7) 0.091(2) Uani 0.667 1 d G . P C 1
C14 C 0.5987(10) 0.5157(3) 0.4165(7) 0.091(2) Uani 0.667 1 d G . P C 1
H14 H 0.533755 0.537224 0.391633 0.109 Uiso 0.667 1 calc R U P C 1
C13 C 0.5802(9) 0.4636(4) 0.4166(7) 0.091(2) Uani 0.667 1 d G . P C 1
H13 H 0.502657 0.449518 0.391758 0.109 Uiso 0.667 1 calc R U P C 1
C12 C 0.6753(11) 0.4321(3) 0.4531(7) 0.091(2) Uani 0.667 1 d G . P C 1
H12 H 0.662663 0.396532 0.453111 0.109 Uiso 0.667 1 calc R U P C 1
C11 C 0.7888(10) 0.4528(3) 0.4894(7) 0.091(2) Uani 0.667 1 d G . P C 1
H11 H 0.853768 0.431252 0.514341 0.109 Uiso 0.667 1 calc R U P C 1
C10 C 0.8073(9) 0.5049(4) 0.4894(7) 0.091(2) Uani 0.667 1 d G . P C 1
H10 H 0.884868 0.518958 0.514218 0.109 Uiso 0.667 1 calc R U P C 1
C63 C 0.1437(11) 1.0301(4) 0.3250(7) 0.088(4) Uani 1 1 d . . . . .
H63A H 0.062414 1.036783 0.292476 0.131 Uiso 1 1 calc R U . . .
H63B H 0.213255 1.043012 0.301325 0.131 Uiso 1 1 calc R U . . .
H63C H 0.145138 1.046980 0.373184 0.131 Uiso 1 1 calc R U . . .
C50 C 0.7593(10) 0.9040(5) 0.2788(7) 0.087(3) Uani 1 1 d . U . . .
H50 H 0.791234 0.937129 0.290316 0.104 Uiso 1 1 calc R U . . .
C51 C 0.6391(10) 0.8862(4) 0.2965(6) 0.081(3) Uani 1 1 d . U . . .
H51 H 0.583967 0.905839 0.321059 0.097 Uiso 1 1 calc R U . . .
C64 C 0.730(2) 0.5364(5) 0.4523(16) 0.091(2) Uani 0.3333 1 d G . P C 2
C5A C 0.629(2) 0.5138(7) 0.4791(14) 0.091(2) Uani 0.3333 1 d G . P C 2
H5A H 0.563092 0.534140 0.492398 0.109 Uiso 0.3333 1 calc R U P C 2
C7A C 0.625(2) 0.4615(7) 0.4866(15) 0.091(2) Uani 0.3333 1 d G . P C 2
H7A H 0.556049 0.446047 0.504922 0.109 Uiso 0.3333 1 calc R U P C 2
C65 C 0.722(2) 0.4317(5) 0.4672(15) 0.091(2) Uani 0.3333 1 d G . P C 2
H65 H 0.718905 0.395954 0.472245 0.109 Uiso 0.3333 1 calc R U P C 2
C11A C 0.823(2) 0.4543(7) 0.4403(15) 0.091(2) Uani 0.3333 1 d G . P C 2
H11A H 0.888805 0.433955 0.427045 0.109 Uiso 0.3333 1 calc R U P C 2
C66 C 0.827(2) 0.5066(7) 0.4329(15) 0.091(2) Uani 0.3333 1 d G . P C 2
H66 H 0.895850 0.522049 0.414520 0.109 Uiso 0.3333 1 calc R U P C 2

loop_
_atom_site_aniso_label
_atom_site_aniso_U_11
_atom_site_aniso_U_22
_atom_site_aniso_U_33
_atom_site_aniso_U_23
_atom_site_aniso_U_13
_atom_site_aniso_U_12
Ir1 0.02724(14) 0.02870(14) 0.02566(14) -0.00274(12) -0.00164(9) 0.00032(12)
S1 0.0532(13) 0.0687(17) 0.0775(17) -0.0052(13) 0.0123(12) -0.0018(11)
O4 0.032(2) 0.031(2) 0.024(2) -0.0036(19) -0.0043(19) 0.000(2)
O3 0.032(2) 0.035(3) 0.027(2) -0.006(2) -0.0050(19) -0.001(2)
N3 0.026(3) 0.027(3) 0.030(3) -0.006(2) 0.004(2) -0.002(2)
N1 0.030(3) 0.029(3) 0.036(3) -0.004(3) 0.003(2) 0.000(2)
N2 0.034(3) 0.035(3) 0.037(3) 0.006(3) -0.006(3) 0.007(3)
N4 0.030(3) 0.034(3) 0.025(3) -0.005(2) -0.007(2) 0.002(2)
C31 0.028(3) 0.026(3) 0.033(4) -0.009(3) 0.000(3) 0.004(3)
C39 0.030(3) 0.032(4) 0.031(4) -0.011(3) 0.000(3) 0.003(3)
O2 0.080(5) 0.053(4) 0.134(7) 0.016(4) 0.062(5) 0.008(4)
C60 0.028(3) 0.023(3) 0.042(4) 0.004(3) -0.001(3) 0.000(3)
C24 0.030(3) 0.028(3) 0.027(3) 0.003(3) -0.003(3) -0.005(3)
C25 0.035(4) 0.033(4) 0.028(3) -0.006(3) 0.009(3) 0.008(3)
C40 0.041(4) 0.035(4) 0.029(4) -0.009(3) -0.012(3) 0.013(3)
C43 0.058(5) 0.042(4) 0.029(4) 0.004(3) 0.014(3) 0.010(4)
C55 0.033(4) 0.034(4) 0.026(3) -0.004(3) -0.002(3) 0.002(3)
C30 0.034(4) 0.029(3) 0.032(4) -0.006(3) 0.004(3) 0.002(3)
C1 0.039(4) 0.032(4) 0.034(4) -0.002(3) -0.003(3) -0.013(3)
C29 0.035(4) 0.039(4) 0.038(4) -0.012(3) 0.001(3) -0.006(3)
C53 0.037(4) 0.039(4) 0.018(3) 0.000(3) -0.006(3) -0.001(3)
C15 0.033(4) 0.027(3) 0.036(4) 0.005(3) -0.006(3) -0.004(3)
O1 0.078(5) 0.056(4) 0.109(6) -0.008(4) 0.039(4) 0.015(4)
C22 0.039(4) 0.040(4) 0.024(3) 0.003(3) -0.003(3) -0.008(3)
C7 0.034(4) 0.032(4) 0.034(4) 0.001(3) 0.000(3) 0.000(3)
C57 0.040(4) 0.033(4) 0.021(3) -0.003(3) 0.002(3) 0.009(3)
C16 0.037(4) 0.041(4) 0.033(4) 0.009(3) -0.008(3) -0.007(3)
C26 0.044(4) 0.037(4) 0.035(4) -0.007(3) 0.007(3) -0.006(3)
C32 0.030(4) 0.040(4) 0.036(4) -0.010(3) -0.008(3) -0.005(3)
C56 0.033(4) 0.035(4) 0.027(3) -0.001(3) -0.008(3) 0.005(3)
C8 0.045(4) 0.045(4) 0.039(4) 0.009(4) -0.008(3) 0.015(4)
C54 0.043(4) 0.033(4) 0.040(4) -0.002(3) 0.006(3) -0.001(3)
C6 0.029(4) 0.036(4) 0.043(4) -0.001(3) 0.000(3) 0.005(3)
C2 0.033(4) 0.049(4) 0.032(4) -0.005(3) 0.001(3) 0.007(3)
C42 0.060(5) 0.036(4) 0.029(4) 0.000(3) 0.002(3) 0.009(4)
C17 0.036(4) 0.042(4) 0.032(4) 0.009(3) -0.005(3) -0.006(3)
C47 0.035(4) 0.033(4) 0.022(3) -0.007(3) -0.005(3) 0.001(3)
C37 0.047(5) 0.050(5) 0.072(6) -0.014(4) 0.015(4) 0.004(4)
C21 0.041(4) 0.053(5) 0.032(4) 0.000(4) -0.003(3) -0.006(4)
C5 0.045(4) 0.053(5) 0.047(5) -0.006(4) -0.004(4) 0.020(4)
C41 0.048(4) 0.030(4) 0.027(4) -0.002(3) 0.001(3) 0.008(3)
C23 0.027(3) 0.037(4) 0.029(4) 0.006(3) -0.004(3) -0.003(3)
C19 0.055(5) 0.067(6) 0.024(4) 0.002(4) -0.006(3) -0.004(4)
C18 0.048(5) 0.059(5) 0.028(4) 0.002(4) -0.011(3) -0.006(4)
C48 0.036(4) 0.029(3) 0.023(3) -0.002(3) 0.000(3) 0.007(3)
C46 0.044(4) 0.028(4) 0.029(4) -0.005(3) 0.001(3) 0.006(3)
C28 0.043(4) 0.046(5) 0.052(5) -0.009(4) 0.010(4) -0.018(4)
C45 0.041(4) 0.033(4) 0.035(4) -0.002(3) 0.002(3) 0.002(3)
C35 0.062(6) 0.051(5) 0.045(5) -0.011(4) 0.004(4) -0.016(4)
C61 0.050(5) 0.045(5) 0.047(5) -0.003(4) 0.003(4) -0.003(4)
C33 0.037(4) 0.038(4) 0.036(4) -0.006(3) -0.002(3) -0.003(3)
C38 0.043(4) 0.040(4) 0.060(5) -0.014(4) 0.006(4) -0.002(4)
C58 0.042(4) 0.045(4) 0.052(5) 0.003(4) 0.015(4) -0.004(4)
C34 0.037(4) 0.049(5) 0.048(5) -0.007(4) 0.006(3) -0.008(3)
C59 0.040(4) 0.049(5) 0.044(4) 0.001(4) 0.003(3) 0.001(4)
C44 0.052(5) 0.030(4) 0.047(5) -0.003(3) 0.004(4) -0.001(3)
C4 0.045(5) 0.071(6) 0.062(6) -0.009(5) 0.008(4) 0.027(4)
C20 0.052(5) 0.061(5) 0.040(4) 0.003(4) 0.004(4) -0.005(4)
C27 0.054(5) 0.048(5) 0.040(4) -0.007(4) 0.017(4) -0.012(4)
C3 0.049(5) 0.070(6) 0.035(4) -0.009(4) 0.007(4) 0.016(4)
C49 0.051(5) 0.074(6) 0.061(6) -0.024(5) 0.023(4) -0.027(5)
C36 0.067(6) 0.043(5) 0.055(5) -0.017(4) 0.020(4) -0.004(4)
C52 0.062(5) 0.036(4) 0.038(4) -0.006(3) 0.016(4) -0.005(4)
C62 0.038(4) 0.058(5) 0.074(6) -0.005(5) 0.021(4) 0.001(4)
C9 0.098(5) 0.043(3) 0.135(6) 0.026(4) 0.030(4) 0.012(3)
C14 0.098(5) 0.043(3) 0.135(6) 0.026(4) 0.030(4) 0.012(3)
C13 0.098(5) 0.043(3) 0.135(6) 0.026(4) 0.030(4) 0.012(3)
C12 0.098(5) 0.043(3) 0.135(6) 0.026(4) 0.030(4) 0.012(3)
C11 0.098(5) 0.043(3) 0.135(6) 0.026(4) 0.030(4) 0.012(3)
C10 0.098(5) 0.043(3) 0.135(6) 0.026(4) 0.030(4) 0.012(3)
C63 0.097(8) 0.045(6) 0.135(11) -0.003(6) 0.063(8) -0.011(6)
C50 0.074(6) 0.077(6) 0.113(7) -0.024(6) 0.028(6) -0.021(5)
C51 0.072(6) 0.075(6) 0.107(7) -0.032(5) 0.051(5) -0.025(5)
C64 0.098(5) 0.043(3) 0.135(6) 0.026(4) 0.030(4) 0.012(3)
C5A 0.098(5) 0.043(3) 0.135(6) 0.026(4) 0.030(4) 0.012(3)
C7A 0.098(5) 0.043(3) 0.135(6) 0.026(4) 0.030(4) 0.012(3)
C65 0.098(5) 0.043(3) 0.135(6) 0.026(4) 0.030(4) 0.012(3)
C11A 0.098(5) 0.043(3) 0.135(6) 0.026(4) 0.030(4) 0.012(3)
C66 0.098(5) 0.043(3) 0.135(6) 0.026(4) 0.030(4) 0.012(3)

loop_
_atom_type_symbol
_atom_type_description
_atom_type_scat_dispersion_real
_atom_type_scat_dispersion_imag
_atom_type_scat_source
C C 0.0033 0.0016 'International Tables Vol C Tables 4.2.6.8 and 6.1.1.4'
H H 0.0000 0.0000 'International Tables Vol C Tables 4.2.6.8 and 6.1.1.4'
Ir Ir -1.4442 7.9887 'International Tables Vol C Tables 4.2.6.8 and 6.1.1.4'
N N 0.0061 0.0033 'International Tables Vol C Tables 4.2.6.8 and 6.1.1.4'
O O 0.0106 0.0060 'International Tables Vol C Tables 4.2.6.8 and 6.1.1.4'
S S 0.1246 0.1234 'International Tables Vol C Tables 4.2.6.8 and 6.1.1.4'

loop_
_geom_angle_atom_site_label_1
_geom_angle_atom_site_label_2
_geom_angle_atom_site_label_3
_geom_angle
_geom_angle_site_symmetry_1
_geom_angle_site_symmetry_3
_geom_angle_publ_flag
O4 Ir1 O3 88.15(17) . . ?
N3 Ir1 O4 91.53(18) . . ?
N3 Ir1 O3 96.49(18) . . ?
N1 Ir1 O4 95.61(19) . . ?
N1 Ir1 O3 89.67(19) . . ?
N1 Ir1 N3 170.7(2) . . ?
C25 Ir1 O4 90.0(2) . . ?
C25 Ir1 O3 176.0(2) . . ?
C25 Ir1 N3 80.0(2) . . ?
C25 Ir1 N1 94.0(2) . . ?
C1 Ir1 O4 175.2(2) . . ?
C1 Ir1 O3 90.5(2) . . ?
C1 Ir1 N3 93.2(2) . . ?
C1 Ir1 N1 79.8(2) . . ?
C1 Ir1 C25 91.6(3) . . ?
C52 S1 C49 91.9(4) . . ?
C55 O4 Ir1 125.1(4) . . ?
C53 O3 Ir1 124.3(4) . . ?
C31 N3 Ir1 114.9(4) . . ?
C31 N3 C48 107.7(5) . . ?
C48 N3 Ir1 136.6(4) . . ?
C24 N1 Ir1 135.6(4) . . ?
C7 N1 Ir1 116.2(5) . . ?
C7 N1 C24 108.1(6) . . ?
C15 N2 C8 123.7(6) . . ?
C7 N2 C15 107.3(5) . . ?
C7 N2 C8 128.4(6) . . ?
C31 N4 C39 107.7(5) . . ?
C31 N4 C32 128.1(6) . . ?
C39 N4 C32 124.1(5) . . ?
N3 C31 N4 110.3(6) . . ?
N3 C31 C30 117.0(6) . . ?
N4 C31 C30 132.5(6) . . ?
N4 C39 C48 106.7(6) . . ?
C40 C39 N4 131.0(6) . . ?
C40 C39 C48 122.3(7) . . ?
C62 O2 C63 116.9(8) . . ?
C56 C60 H60 118.6 . . ?
C61 C60 H60 118.6 . . ?
C61 C60 C56 122.8(7) . . ?
N1 C24 C15 107.2(6) . . ?
C23 C24 N1 131.2(6) . . ?
C23 C24 C15 121.6(6) . . ?
C30 C25 Ir1 116.3(5) . . ?
C26 C25 Ir1 127.1(5) . . ?
C26 C25 C30 116.4(6) . . ?
C39 C40 H40 121.3 . . ?
C39 C40 C41 117.5(6) . . ?
C41 C40 H40 121.3 . . ?
C42 C43 H43 119.5 . . ?
C42 C43 C44 121.0(7) . . ?
C44 C43 H43 119.5 . . ?
O4 C55 C56 114.9(6) . . ?
O4 C55 C54 126.6(6) . . ?
C54 C55 C56 118.4(6) . . ?
C25 C30 C31 111.5(6) . . ?
C29 C30 C31 127.7(6) . . ?
C29 C30 C25 120.7(6) . . ?
C6 C1 Ir1 115.7(5) . . ?
C2 C1 Ir1 128.8(5) . . ?
C2 C1 C6 115.5(7) . . ?
C30 C29 H29 119.7 . . ?
C28 C29 C30 120.7(7) . . ?
C28 C29 H29 119.7 . . ?
O3 C53 C54 128.2(7) . . ?
O3 C53 C52 114.0(6) . . ?
C54 C53 C52 117.8(7) . . ?
N2 C15 C24 106.0(6) . . ?
C16 C15 N2 133.2(6) . . ?
C16 C15 C24 120.7(7) . . ?
C21 C22 C17 118.6(6) . . ?
C23 C22 C17 120.0(7) . . ?
C23 C22 C21 121.3(6) . . ?
N1 C7 N2 111.3(6) . . ?
N1 C7 C6 117.1(6) . . ?
N2 C7 C6 131.7(6) . . ?
C56 C57 H57 121.6 . . ?
C58 C57 H57 121.6 . . ?
C58 C57 C56 116.8(6) . . ?
C15 C16 H16 120.6 . . ?
C15 C16 C17 118.7(6) . . ?
C17 C16 H16 120.6 . . ?
C25 C26 H26 119.3 . . ?
C27 C26 C25 121.3(7) . . ?
C27 C26 H26 119.3 . . ?
N4 C32 H32A 108.7 . . ?
N4 C32 H32B 108.7 . . ?
N4 C32 C33 114.1(6) . . ?
H32A C32 H32B 107.6 . . ?
C33 C32 H32A 108.7 . . ?
C33 C32 H32B 108.7 . . ?
C60 C56 C55 123.3(7) . . ?
C60 C56 C57 116.1(6) . . ?
C57 C56 C55 120.6(6) . . ?
N2 C8 H8AA 108.7 . . ?
N2 C8 H8AB 108.7 . . ?
N2 C8 H8BC 107.0 . . ?
N2 C8 H8BD 107.0 . . ?
N2 C8 C9 114.3(7) . . ?
N2 C8 C64 121.2(11) . . ?
H8AA C8 H8AB 107.6 . . ?
H8BC C8 H8BD 106.8 . . ?
C9 C8 H8AA 108.7 . . ?
C9 C8 H8AB 108.7 . . ?
C64 C8 H8BC 107.0 . . ?
C64 C8 H8BD 107.0 . . ?
C55 C54 H54 116.3 . . ?
C53 C54 C55 127.4(7) . . ?
C53 C54 H54 116.3 . . ?
C1 C6 C7 111.2(6) . . ?
C5 C6 C1 121.5(7) . . ?
C5 C6 C7 127.2(7) . . ?
C1 C2 H2 119.0 . . ?
C3 C2 C1 122.1(7) . . ?
C3 C2 H2 119.0 . . ?
C43 C42 H42 119.0 . . ?
C43 C42 C41 122.0(7) . . ?
C41 C42 H42 119.0 . . ?
C16 C17 C22 120.5(6) . . ?
C16 C17 C18 122.4(7) . . ?
C18 C17 C22 117.1(7) . . ?
C48 C47 H47 120.9 . . ?
C48 C47 C46 118.1(6) . . ?
C46 C47 H47 120.9 . . ?
C38 C37 H37 119.9 . . ?
C36 C37 H37 119.9 . . ?
C36 C37 C38 120.3(8) . . ?
C22 C21 H21 119.4 . . ?
C20 C21 C22 121.3(7) . . ?
C20 C21 H21 119.4 . . ?
C6 C5 H5 119.8 . . ?
C4 C5 C6 120.3(7) . . ?
C4 C5 H5 119.8 . . ?
C40 C41 C42 122.2(6) . . ?
C40 C41 C46 120.1(6) . . ?
C42 C41 C46 117.6(7) . . ?
C24 C23 C22 118.2(6) . . ?
C24 C23 H23 120.9 . . ?
C22 C23 H23 120.9 . . ?
C18 C19 H19 120.4 . . ?
C18 C19 C20 119.1(7) . . ?
C20 C19 H19 120.4 . . ?
C17 C18 H18 118.3 . . ?
C19 C18 C17 123.5(7) . . ?
C19 C18 H18 118.3 . . ?
N3 C48 C39 107.6(6) . . ?
C47 C48 N3 131.0(6) . . ?
C47 C48 C39 121.3(6) . . ?
C47 C46 C41 120.7(7) . . ?
C47 C46 C45 120.9(6) . . ?
C45 C46 C41 118.3(6) . . ?
C29 C28 H28 120.3 . . ?
C27 C28 C29 119.5(7) . . ?
C27 C28 H28 120.3 . . ?
C46 C45 H45 119.2 . . ?
C44 C45 C46 121.6(7) . . ?
C44 C45 H45 119.2 . . ?
C34 C35 H35 120.0 . . ?
C34 C35 C36 120.0(8) . . ?
C36 C35 H35 120.0 . . ?
C60 C61 C59 119.4(8) . . ?
C60 C61 C62 121.6(7) . . ?
C59 C61 C62 118.9(8) . . ?
C38 C33 C32 123.7(6) . . ?
C38 C33 C34 118.8(7) . . ?
C34 C33 C32 117.5(7) . . ?
C37 C38 H38 119.9 . . ?
C33 C38 C37 120.2(7) . . ?
C33 C38 H38 119.9 . . ?
C57 C58 H58 118.8 . . ?
C59 C58 C57 122.4(8) . . ?
C59 C58 H58 118.8 . . ?
C35 C34 C33 120.6(8) . . ?
C35 C34 H34 119.7 . . ?
C33 C34 H34 119.7 . . ?
C61 C59 H59 118.9 . . ?
C58 C59 C61 122.3(8) . . ?
C58 C59 H59 118.9 . . ?
C43 C44 H44 120.2 . . ?
C45 C44 C43 119.5(7) . . ?
C45 C44 H44 120.2 . . ?
C5 C4 H4 120.4 . . ?
C5 C4 C3 119.2(7) . . ?
C3 C4 H4 120.4 . . ?
C21 C20 C19 120.3(8) . . ?
C21 C20 H20 119.9 . . ?
C19 C20 H20 119.9 . . ?
C26 C27 H27 119.3 . . ?
C28 C27 C26 121.4(7) . . ?
C28 C27 H27 119.3 . . ?
C2 C3 C4 121.4(7) . . ?
C2 C3 H3 119.3 . . ?
C4 C3 H3 119.3 . . ?
S1 C49 H49 123.6 . . ?
C50 C49 S1 112.7(8) . . ?
C50 C49 H49 123.6 . . ?
C37 C36 C35 120.0(8) . . ?
C37 C36 H36 120.0 . . ?
C35 C36 H36 120.0 . . ?
C53 C52 S1 117.8(5) . . ?
C51 C52 S1 110.8(7) . . ?
C51 C52 C53 131.2(8) . . ?
O2 C62 C61 113.5(7) . . ?
O1 C62 O2 121.0(9) . . ?
O1 C62 C61 125.5(8) . . ?
C14 C9 C8 123.2(7) . . ?
C14 C9 C10 120.0 . . ?
C10 C9 C8 116.8(7) . . ?
C9 C14 H14 120.0 . . ?
C9 C14 C13 120.0 . . ?
C13 C14 H14 120.0 . . ?
C14 C13 H13 120.0 . . ?
C12 C13 C14 120.0 . . ?
C12 C13 H13 120.0 . . ?
C13 C12 H12 120.0 . . ?
C13 C12 C11 120.0 . . ?
C11 C12 H12 120.0 . . ?
C12 C11 H11 120.0 . . ?
C10 C11 C12 120.0 . . ?
C10 C11 H11 120.0 . . ?
C9 C10 H10 120.0 . . ?
C11 C10 C9 120.0 . . ?
C11 C10 H10 120.0 . . ?
O2 C63 H63A 109.5 . . ?
O2 C63 H63B 109.5 . . ?
O2 C63 H63C 109.5 . . ?
H63A C63 H63B 109.5 . . ?
H63A C63 H63C 109.5 . . ?
H63B C63 H63C 109.5 . . ?
C49 C50 H50 123.1 . . ?
C49 C50 C51 113.8(10) . . ?
C51 C50 H50 123.1 . . ?
C52 C51 C50 110.6(9) . . ?
C52 C51 H51 124.7 . . ?
C50 C51 H51 124.7 . . ?
C5A C64 C8 119.7(14) . . ?
C5A C64 C66 120.0 . . ?
C66 C64 C8 119.9(14) . . ?
C64 C5A H5A 120.0 . . ?
C7A C5A C64 120.0 . . ?
C7A C5A H5A 120.0 . . ?
C5A C7A H7A 120.0 . . ?
C5A C7A C65 120.0 . . ?
C65 C7A H7A 120.0 . . ?
C7A C65 H65 120.0 . . ?
C11A C65 C7A 120.0 . . ?
C11A C65 H65 120.0 . . ?
C65 C11A H11A 120.0 . . ?
C66 C11A C65 120.0 . . ?
C66 C11A H11A 120.0 . . ?
C64 C66 H66 120.0 . . ?
C11A C66 C64 120.0 . . ?
C11A C66 H66 120.0 . . ?

loop_
_geom_bond_atom_site_label_1
_geom_bond_atom_site_label_2
_geom_bond_distance
_geom_bond_site_symmetry_2
_geom_bond_publ_flag
Ir1 O4 2.155(4) . ?
Ir1 O3 2.156(5) . ?
Ir1 N3 2.038(5) . ?
Ir1 N1 2.034(6) . ?
Ir1 C25 1.995(7) . ?
Ir1 C1 1.991(8) . ?
S1 C49 1.712(9) . ?
S1 C52 1.707(8) . ?
O4 C55 1.273(8) . ?
O3 C53 1.258(8) . ?
N3 C31 1.352(8) . ?
N3 C48 1.384(8) . ?
N1 C24 1.388(8) . ?
N1 C7 1.318(8) . ?
N2 C15 1.391(9) . ?
N2 C7 1.368(8) . ?
N2 C8 1.464(8) . ?
N4 C31 1.362(8) . ?
N4 C39 1.390(9) . ?
N4 C32 1.474(8) . ?
C31 C30 1.451(10) . ?
C39 C40 1.380(10) . ?
C39 C48 1.412(9) . ?
O2 C62 1.334(10) . ?
O2 C63 1.366(11) . ?
C60 H60 0.9500 . ?
C60 C56 1.431(9) . ?
C60 C61 1.323(10) . ?
C24 C15 1.424(9) . ?
C24 C23 1.369(10) . ?
C25 C30 1.428(9) . ?
C25 C26 1.410(10) . ?
C40 H40 0.9500 . ?
C40 C41 1.408(10) . ?
C43 H43 0.9500 . ?
C43 C42 1.332(11) . ?
C43 C44 1.417(10) . ?
C55 C56 1.491(10) . ?
C55 C54 1.402(10) . ?
C30 C29 1.392(9) . ?
C1 C6 1.449(10) . ?
C1 C2 1.405(10) . ?
C29 H29 0.9500 . ?
C29 C28 1.384(11) . ?
C53 C54 1.396(10) . ?
C53 C52 1.488(10) . ?
C15 C16 1.379(9) . ?
O1 C62 1.194(10) . ?
C22 C17 1.446(9) . ?
C22 C21 1.425(11) . ?
C22 C23 1.402(9) . ?
C7 C6 1.452(10) . ?
C57 H57 0.9500 . ?
C57 C56 1.449(10) . ?
C57 C58 1.382(10) . ?
C16 H16 0.9500 . ?
C16 C17 1.383(11) . ?
C26 H26 0.9500 . ?
C26 C27 1.385(10) . ?
C32 H32A 0.9900 . ?
C32 H32B 0.9900 . ?
C32 C33 1.502(10) . ?
C8 H8AA 0.9900 . ?
C8 H8AB 0.9900 . ?
C8 H8BC 0.9900 . ?
C8 H8BD 0.9900 . ?
C8 C9 1.508(10) . ?
C8 C64 1.479(16) . ?
C54 H54 0.9500 . ?
C6 C5 1.384(10) . ?
C2 H2 0.9500 . ?
C2 C3 1.365(10) . ?
C42 H42 0.9500 . ?
C42 C41 1.430(10) . ?
C17 C18 1.410(10) . ?
C47 H47 0.9500 . ?
C47 C48 1.375(9) . ?
C47 C46 1.401(9) . ?
C37 H37 0.9500 . ?
C37 C38 1.397(11) . ?
C37 C36 1.370(11) . ?
C21 H21 0.9500 . ?
C21 C20 1.357(10) . ?
C5 H5 0.9500 . ?
C5 C4 1.379(11) . ?
C41 C46 1.443(9) . ?
C23 H23 0.9500 . ?
C19 H19 0.9500 . ?
C19 C18 1.351(11) . ?
C19 C20 1.429(11) . ?
C18 H18 0.9500 . ?
C46 C45 1.417(10) . ?
C28 H28 0.9500 . ?
C28 C27 1.365(11) . ?
C45 H45 0.9500 . ?
C45 C44 1.368(10) . ?
C35 H35 0.9500 . ?
C35 C34 1.377(11) . ?
C35 C36 1.382(12) . ?
C61 C59 1.342(11) . ?
C61 C62 1.501(12) . ?
C33 C38 1.379(10) . ?
C33 C34 1.398(10) . ?
C38 H38 0.9500 . ?
C58 H58 0.9500 . ?
C58 C59 1.335(11) . ?
C34 H34 0.9500 . ?
C59 H59 0.9500 . ?
C44 H44 0.9500 . ?
C4 H4 0.9500 . ?
C4 C3 1.397(11) . ?
C20 H20 0.9500 . ?
C27 H27 0.9500 . ?
C3 H3 0.9500 . ?
C49 H49 0.9500 . ?
C49 C50 1.283(13) . ?
C36 H36 0.9500 . ?
C52 C51 1.376(12) . ?
C9 C14 1.3900 . ?
C9 C10 1.3900 . ?
C14 H14 0.9500 . ?
C14 C13 1.3900 . ?
C13 H13 0.9500 . ?
C13 C12 1.3900 . ?
C12 H12 0.9500 . ?
C12 C11 1.3900 . ?
C11 H11 0.9500 . ?
C11 C10 1.3900 . ?
C10 H10 0.9500 . ?
C63 H63A 0.9800 . ?
C63 H63B 0.9800 . ?
C63 H63C 0.9800 . ?
C50 H50 0.9500 . ?
C50 C51 1.453(13) . ?
C51 H51 0.9500 . ?
C64 C5A 1.3900 . ?
C64 C66 1.3900 . ?
C5A H5A 0.9500 . ?
C5A C7A 1.3900 . ?
C7A H7A 0.9500 . ?
C7A C65 1.3900 . ?
C65 H65 0.9500 . ?
C65 C11A 1.3900 . ?
C11A H11A 0.9500 . ?
C11A C66 1.3900 . ?
C66 H66 0.9500 . ?

loop_
_geom_torsion_atom_site_label_1
_geom_torsion_atom_site_label_2
_geom_torsion_atom_site_label_3
_geom_torsion_atom_site_label_4
_geom_torsion
_geom_torsion_site_symmetry_1
_geom_torsion_site_symmetry_2
_geom_torsion_site_symmetry_3
_geom_torsion_site_symmetry_4
_geom_torsion_publ_flag
Ir1 O4 C55 C56 -175.2(4) . . . . ?
Ir1 O4 C55 C54 1.1(9) . . . . ?
Ir1 O3 C53 C54 6.1(9) . . . . ?
Ir1 O3 C53 C52 -175.8(4) . . . . ?
Ir1 N3 C31 N4 -173.7(4) . . . . ?
Ir1 N3 C31 C30 2.4(7) . . . . ?
Ir1 N3 C48 C39 170.0(5) . . . . ?
Ir1 N3 C48 C47 -5.9(11) . . . . ?
Ir1 N1 C24 C15 -177.3(5) . . . . ?
Ir1 N1 C24 C23 1.4(11) . . . . ?
Ir1 N1 C7 N2 179.1(4) . . . . ?
Ir1 N1 C7 C6 -0.5(8) . . . . ?
Ir1 C25 C30 C31 5.5(7) . . . . ?
Ir1 C25 C30 C29 -178.6(5) . . . . ?
Ir1 C25 C26 C27 177.5(6) . . . . ?
Ir1 C1 C6 C7 -1.5(8) . . . . ?
Ir1 C1 C6 C5 179.4(6) . . . . ?
Ir1 C1 C2 C3 -179.3(6) . . . . ?
S1 C49 C50 C51 -2.2(14) . . . . ?
S1 C52 C51 C50 3.3(12) . . . . ?
O4 C55 C56 C60 -157.0(6) . . . . ?
O4 C55 C56 C57 23.3(8) . . . . ?
O4 C55 C54 C53 -1.3(12) . . . . ?
O3 C53 C54 C55 -2.9(12) . . . . ?
O3 C53 C52 S1 4.2(8) . . . . ?
O3 C53 C52 C51 -169.3(10) . . . . ?
N3 C31 C30 C25 -5.1(8) . . . . ?
N3 C31 C30 C29 179.3(6) . . . . ?
N1 C24 C15 N2 -2.7(7) . . . . ?
N1 C24 C15 C16 174.7(6) . . . . ?
N1 C24 C23 C22 -173.4(7) . . . . ?
N1 C7 C6 C1 1.3(9) . . . . ?
N1 C7 C6 C5 -179.7(7) . . . . ?
N2 C15 C16 C17 176.2(7) . . . . ?
N2 C7 C6 C1 -178.2(7) . . . . ?
N2 C7 C6 C5 0.9(13) . . . . ?
N2 C8 C9 C14 16.6(12) . . . . ?
N2 C8 C9 C10 -166.1(7) . . . . ?
N2 C8 C64 C5A -43(2) . . . . ?
N2 C8 C64 C66 144.3(13) . . . . ?
N4 C31 C30 C25 170.0(7) . . . . ?
N4 C31 C30 C29 -5.5(12) . . . . ?
N4 C39 C40 C41 -175.4(7) . . . . ?
N4 C39 C48 N3 -0.1(7) . . . . ?
N4 C39 C48 C47 176.2(6) . . . . ?
N4 C32 C33 C38 -14.2(11) . . . . ?
N4 C32 C33 C34 166.9(7) . . . . ?
C31 N3 C48 C39 1.6(7) . . . . ?
C31 N3 C48 C47 -174.2(7) . . . . ?
C31 N4 C39 C40 175.2(7) . . . . ?
C31 N4 C39 C48 -1.4(7) . . . . ?
C31 N4 C32 C33 -76.7(9) . . . . ?
C31 C30 C29 C28 177.5(7) . . . . ?
C39 N4 C31 N3 2.5(7) . . . . ?
C39 N4 C31 C30 -172.9(7) . . . . ?
C39 N4 C32 C33 98.1(8) . . . . ?
C39 C40 C41 C42 176.4(6) . . . . ?
C39 C40 C41 C46 -0.3(10) . . . . ?
C60 C61 C59 C58 -3.0(12) . . . . ?
C60 C61 C62 O2 -1.2(12) . . . . ?
C60 C61 C62 O1 -179.6(9) . . . . ?
C24 N1 C7 N2 -0.2(8) . . . . ?
C24 N1 C7 C6 -179.8(6) . . . . ?
C24 C15 C16 C17 -0.3(10) . . . . ?
C25 C30 C29 C28 2.3(11) . . . . ?
C25 C26 C27 C28 -0.9(12) . . . . ?
C40 C39 C48 N3 -177.1(6) . . . . ?
C40 C39 C48 C47 -0.8(10) . . . . ?
C40 C41 C46 C47 0.0(10) . . . . ?
C40 C41 C46 C45 175.8(6) . . . . ?
C43 C42 C41 C40 -176.6(7) . . . . ?
C43 C42 C41 C46 0.3(10) . . . . ?
C30 C25 C26 C27 1.1(10) . . . . ?
C30 C29 C28 C27 -2.0(12) . . . . ?
C1 C6 C5 C4 0.6(12) . . . . ?
C1 C2 C3 C4 -1.4(13) . . . . ?
C29 C28 C27 C26 1.2(12) . . . . ?
C53 C52 C51 C50 177.1(9) . . . . ?
C15 N2 C7 N1 -1.5(8) . . . . ?
C15 N2 C7 C6 178.0(7) . . . . ?
C15 N2 C8 C9 104.3(9) . . . . ?
C15 N2 C8 C64 107.4(14) . . . . ?
C15 C24 C23 C22 5.1(10) . . . . ?
C15 C16 C17 C22 3.5(10) . . . . ?
C15 C16 C17 C18 -173.7(7) . . . . ?
C22 C17 C18 C19 -1.9(12) . . . . ?
C22 C21 C20 C19 -2.5(12) . . . . ?
C7 N1 C24 C15 1.8(7) . . . . ?
C7 N1 C24 C23 -179.5(7) . . . . ?
C7 N2 C15 C24 2.6(7) . . . . ?
C7 N2 C15 C16 -174.3(7) . . . . ?
C7 N2 C8 C9 -85.2(10) . . . . ?
C7 N2 C8 C64 -82.1(15) . . . . ?
C7 C6 C5 C4 -178.4(8) . . . . ?
C57 C58 C59 C61 -1.2(13) . . . . ?
C16 C17 C18 C19 175.5(8) . . . . ?
C26 C25 C30 C31 -177.7(6) . . . . ?
C26 C25 C30 C29 -1.8(10) . . . . ?
C32 N4 C31 N3 177.9(6) . . . . ?
C32 N4 C31 C30 2.5(11) . . . . ?
C32 N4 C39 C40 -0.4(11) . . . . ?
C32 N4 C39 C48 -177.1(6) . . . . ?
C32 C33 C38 C37 -177.1(8) . . . . ?
C32 C33 C34 C35 175.4(7) . . . . ?
C56 C60 C61 C59 2.7(11) . . . . ?
C56 C60 C61 C62 -176.3(7) . . . . ?
C56 C55 C54 C53 174.9(6) . . . . ?
C56 C57 C58 C59 5.4(11) . . . . ?
C8 N2 C15 C24 174.8(6) . . . . ?
C8 N2 C15 C16 -2.1(12) . . . . ?
C8 N2 C7 N1 -173.3(7) . . . . ?
C8 N2 C7 C6 6.2(12) . . . . ?
C8 C9 C14 C13 177.3(12) . . . . ?
C8 C9 C10 C11 -177.4(11) . . . . ?
C8 C64 C5A C7A -173(2) . . . . ?
C8 C64 C66 C11A 173(2) . . . . ?
C54 C55 C56 C60 26.3(9) . . . . ?
C54 C55 C56 C57 -153.4(6) . . . . ?
C54 C53 C52 S1 -177.5(5) . . . . ?
C54 C53 C52 C51 9.0(13) . . . . ?
C6 C1 C2 C3 3.3(11) . . . . ?
C6 C5 C4 C3 1.4(14) . . . . ?
C2 C1 C6 C7 176.2(6) . . . . ?
C2 C1 C6 C5 -2.9(10) . . . . ?
C42 C43 C44 C45 -1.7(11) . . . . ?
C42 C41 C46 C47 -177.0(6) . . . . ?
C42 C41 C46 C45 -1.1(10) . . . . ?
C17 C22 C21 C20 4.2(11) . . . . ?
C17 C22 C23 C24 -1.8(10) . . . . ?
C47 C46 C45 C44 176.4(7) . . . . ?
C21 C22 C17 C16 -179.5(7) . . . . ?
C21 C22 C17 C18 -2.1(10) . . . . ?
C21 C22 C23 C24 175.0(7) . . . . ?
C5 C4 C3 C2 -1.1(14) . . . . ?
C41 C46 C45 C44 0.5(10) . . . . ?
C23 C24 C15 N2 178.4(6) . . . . ?
C23 C24 C15 C16 -4.2(10) . . . . ?
C23 C22 C17 C16 -2.5(10) . . . . ?
C23 C22 C17 C18 174.8(7) . . . . ?
C23 C22 C21 C20 -172.7(7) . . . . ?
C18 C19 C20 C21 -1.5(13) . . . . ?
C48 N3 C31 N4 -2.6(7) . . . . ?
C48 N3 C31 C30 173.6(6) . . . . ?
C48 C39 C40 C41 0.8(10) . . . . ?
C48 C47 C46 C41 0.0(10) . . . . ?
C48 C47 C46 C45 -175.7(6) . . . . ?
C46 C47 C48 N3 175.7(6) . . . . ?
C46 C47 C48 C39 0.3(10) . . . . ?
C46 C45 C44 C43 0.9(11) . . . . ?
C61 C60 C56 C55 -178.2(7) . . . . ?
C61 C60 C56 C57 1.5(10) . . . . ?
C38 C37 C36 C35 -0.8(14) . . . . ?
C38 C33 C34 C35 -3.6(12) . . . . ?
C58 C57 C56 C60 -5.4(9) . . . . ?
C58 C57 C56 C55 174.4(6) . . . . ?
C34 C35 C36 C37 -1.0(13) . . . . ?
C34 C33 C38 C37 1.8(12) . . . . ?
C59 C61 C62 O2 179.8(8) . . . . ?
C59 C61 C62 O1 1.4(14) . . . . ?
C44 C43 C42 C41 1.1(11) . . . . ?
C20 C19 C18 C17 3.7(13) . . . . ?
C49 S1 C52 C53 -178.6(6) . . . . ?
C49 S1 C52 C51 -3.8(8) . . . . ?
C49 C50 C51 C52 -0.7(16) . . . . ?
C36 C37 C38 C33 0.3(14) . . . . ?
C36 C35 C34 C33 3.2(13) . . . . ?
C52 S1 C49 C50 3.5(9) . . . . ?
C52 C53 C54 C55 179.1(7) . . . . ?
C62 C61 C59 C58 176.0(8) . . . . ?
C9 C14 C13 C12 0.0 . . . . ?
C14 C9 C10 C11 0.0 . . . . ?
C14 C13 C12 C11 0.0 . . . . ?
C13 C12 C11 C10 0.0 . . . . ?
C12 C11 C10 C9 0.0 . . . . ?
C10 C9 C14 C13 0.0 . . . . ?
C63 O2 C62 O1 -3.0(15) . . . . ?
C63 O2 C62 C61 178.5(9) . . . . ?
C64 C5A C7A C65 0.0 . . . . ?
C5A C64 C66 C11A 0.0 . . . . ?
C5A C7A C65 C11A 0.0 . . . . ?
C7A C65 C11A C66 0.0 . . . . ?
C65 C11A C66 C64 0.0 . . . . ?
C66 C64 C5A C7A 0.0 . . . . ?

loop_
_smtbx_masks_void_nr
_smtbx_masks_void_average_x
_smtbx_masks_void_average_y
_smtbx_masks_void_average_z
_smtbx_masks_void_volume
_smtbx_masks_void_count_electrons
_smtbx_masks_void_content
1 0.143 0.439 0.319 87.7 31.7 '0.8 Et2O'
2 -0.143 0.561 0.681 87.7 35.3 '0.8 Et2O'
3 0.357 0.939 0.181 87.7 33.9 '0.8 Et2O'
4 0.643 0.061 0.819 87.7 31.7 '0.8 Et2O'
